data_4021660
loop_
_publ_author_name
'Pothiappan Vairaprakash'
'Mariappan Periasamy'

_publ_contact_author
;
 Prof. M. Periasamy
 School of Chemistry
 University of Hyderabad
 Hyderabad 500 046
 India
;
_publ_contact_author_email mpsc@uohyd.ernet.in
_publ_contact_author_fax 91-40-23012460
_publ_contact_author_phone 91-40-23134814
_publ_section_title
;
 A Simple Method of Synthesis of (+-)-2,3-Diarylpiperazines
 and a Novel Method of Resolution of (+-)-2,3-Diphenylpiperazine
;
_journal_name_full 'Journal of Organic Chemistry'
_journal_page_first 3636
_journal_page_last 3638
_journal_paper_doi 10.1021/jo060083n
_journal_volume 71
_journal_year 2006
_chemical_formula_moiety 'C20 H16 F6 N2 O2'
_chemical_formula_sum 'C20 H16 F6 N2 O2'
_chemical_formula_weight 430.35
_chemical_melting_point 370.0(10)
_chemical_name_common 1-[2,3-diphenyl-4-(2,2,2-trifluoroacetyl)piperazino]-2,2,2-trifluoro-1-ethanone
_chemical_name_systematic 1-[2,3-diphenyl-4-(2,2,2-trifluoroacetyl)piperazino]-2,2,2-trifluoro-1-ethanone
_space_group_IT_number 14
_symmetry_cell_setting monoclinic
_symmetry_space_group_name_Hall '-P 2ybc'
_symmetry_space_group_name_H-M 'P 1 21/c 1'
_atom_sites_solution_hydrogens geom
_atom_sites_solution_primary direct
_atom_sites_solution_secondary difmap
_audit_creation_method SHELXL-97
_cell_angle_alpha 90.00
_cell_angle_beta 103.3050(10)
_cell_angle_gamma 90.00
_cell_formula_units_Z 8
_cell_length_a 22.3786(10)
_cell_length_b 16.5405(7)
_cell_length_c 11.1443(5)
_cell_measurement_reflns_used 6304
_cell_measurement_temperature 273(2)
_cell_measurement_theta_max 20.82
_cell_measurement_theta_min 2.24
_cell_volume 4014.4(3)
_computing_cell_refinement 'Bruker SMART'
_computing_data_collection 'Bruker SMART'
_computing_data_reduction 'Bruker SAINT'
_computing_molecular_graphics 'Bruker SHELXTL'
_computing_publication_material 'Bruker SHELXTL'
_computing_structure_refinement 'SHELXL-97 (Sheldrick, 1997)'
_computing_structure_solution 'Bruker SHELXTL'
_diffrn_ambient_temperature 273(2)
_diffrn_measured_fraction_theta_full 0.966
_diffrn_measured_fraction_theta_max 0.966
_diffrn_measurement_device_type 'CCD area detector'
_diffrn_measurement_method 'phi and omega scans'
_diffrn_radiation_monochromator graphite
_diffrn_radiation_source 'fine-focus sealed tube'
_diffrn_radiation_type MoK\a
_diffrn_radiation_wavelength 0.71073
_diffrn_reflns_av_R_equivalents 0.0378
_diffrn_reflns_av_sigmaI/netI 0.0342
_diffrn_reflns_limit_h_max 29
_diffrn_reflns_limit_h_min -29
_diffrn_reflns_limit_k_max 21
_diffrn_reflns_limit_k_min -22
_diffrn_reflns_limit_l_max 14
_diffrn_reflns_limit_l_min -14
_diffrn_reflns_number 45980
_diffrn_reflns_theta_full 28.29
_diffrn_reflns_theta_max 28.29
_diffrn_reflns_theta_min 1.55
_exptl_absorpt_coefficient_mu 0.130
_exptl_absorpt_correction_T_max 0.967
_exptl_absorpt_correction_T_min 0.945
_exptl_absorpt_correction_type empirical
_exptl_absorpt_process_details 'multi scan'
_exptl_crystal_colour colourless
_exptl_crystal_density_diffrn 1.424
_exptl_crystal_density_method 'not measured'
_exptl_crystal_description needle
_exptl_crystal_F_000 1760
_exptl_crystal_preparation dichloromethane-hexane
_exptl_crystal_size_max 0.40
_exptl_crystal_size_mid 0.38
_exptl_crystal_size_min 0.23
_refine_diff_density_max 0.422
_refine_diff_density_min -0.236
_refine_diff_density_rms 0.049
_refine_ls_extinction_method none
_refine_ls_goodness_of_fit_ref 1.020
_refine_ls_hydrogen_treatment constr
_refine_ls_matrix_type full
_refine_ls_number_parameters 541
_refine_ls_number_reflns 9632
_refine_ls_number_restraints 0
_refine_ls_restrained_S_all 1.020
_refine_ls_R_factor_all 0.1580
_refine_ls_R_factor_gt 0.0799
_refine_ls_shift/su_max 0.000
_refine_ls_shift/su_mean 0.000
_refine_ls_structure_factor_coef Fsqd
_refine_ls_weighting_details 'calc w=1/[\s^2^(Fo^2^)+(0.1373P)^2^+1.0056P] where P=(Fo^2^+2Fc^2^)/3'
_refine_ls_weighting_scheme calc
_refine_ls_wR_factor_gt 0.2291
_refine_ls_wR_factor_ref 0.2847
_reflns_number_gt 4348
_reflns_number_total 9632
_reflns_threshold_expression >2sigma(I)
_cod_data_source_file jo060083nsi20060117_095144.cif
_cod_depositor_comments
;
The following automatic conversions were performed:
'_symmetry_cell_setting' value 'Monoclinic' changed to 'monoclinic'
according to '/home/saulius/struct/CIF-dictionaries/cif_core.dic'
dictionary named 'cif_core.dic' version 2.4.1 from 2010-06-29.

Automatic conversion script
Id: cif_fix_enum 1527 2010-12-29 10:47:43Z saulius 

The following automatic conversions were performed:

'_chemical_melting_point' value '369-371 K' was changed to
'370.0(10)' - the average value was taken and precision was
estimated.

Automatic conversion script
Id: cif_fix_values 1646 2011-03-28 12:23:43Z adriana 
;
_cod_original_sg_symbol_H-M 'P 21/c'
_cod_database_code 4021660

loop_
_symmetry_equiv_pos_as_xyz
'x, y, z'
'-x, y+1/2, -z+1/2'
'-x, -y, -z'
'x, -y-1/2, z-1/2'

loop_
_atom_site_label
_atom_site_type_symbol
_atom_site_fract_x
_atom_site_fract_y
_atom_site_fract_z
_atom_site_U_iso_or_equiv
_atom_site_adp_type
_atom_site_occupancy
_atom_site_symmetry_multiplicity
_atom_site_calc_flag
_atom_site_refinement_flags
O4 O 0.28724(11) 0.46998(14) 0.5574(2) 0.0815(7) Uani 1 1 d .
N3 N 0.36610(12) 0.55917(16) 0.5991(2) 0.0676(7) Uani 1 1 d .
N4 N 0.43891(13) 0.66149(17) 0.4939(2) 0.0763(8) Uani 1 1 d .
C13 C 0.33786(16) 0.4900(2) 0.6162(3) 0.0674(8) Uani 1 1 d .
F2 F 0.33948(13) 0.36529(17) 0.7141(3) 0.1421(11) Uani 1 1 d .
C20 C 0.31070(15) 0.6907(2) 0.5603(3) 0.0737(9) Uani 1 1 d .
F3 F 0.42572(11) 0.40953(14) 0.6943(3) 0.1130(8) Uani 1 1 d .
C11 C 0.37799(16) 0.6349(2) 0.4190(3) 0.0758(9) Uani 1 1 d .
H11 H 0.3603 0.6813 0.3683 0.091 Uiso 1 1 calc R
C12 C 0.33547(15) 0.6162(2) 0.5036(3) 0.0722(9) Uani 1 1 d .
H12 H 0.2998 0.5881 0.4536 0.087 Uiso 1 1 calc R
F1 F 0.38274(15) 0.46214(19) 0.8257(2) 0.1369(10) Uani 1 1 d .
C10 C 0.42545(15) 0.5886(2) 0.6719(3) 0.0759(9) Uani 1 1 d .
H10A H 0.4433 0.5489 0.7339 0.091 Uiso 1 1 calc R
H10B H 0.4196 0.6385 0.7134 0.091 Uiso 1 1 calc R
C14 C 0.3720(2) 0.4320(2) 0.7138(4) 0.0917(11) Uani 1 1 d .
O3 O 0.43998(18) 0.7761(2) 0.3866(3) 0.1320(12) Uani 1 1 d .
C6 C 0.38500(16) 0.5669(2) 0.3300(3) 0.0771(9) Uani 1 1 d .
C9 C 0.46683(15) 0.6026(2) 0.5881(3) 0.0778(9) Uani 1 1 d .
H9A H 0.5061 0.6228 0.6345 0.093 Uiso 1 1 calc R
H9B H 0.4739 0.5522 0.5492 0.093 Uiso 1 1 calc R
C19 C 0.27815(18) 0.6772(3) 0.6480(4) 0.0887(10) Uani 1 1 d .
H19 H 0.2754 0.6249 0.6769 0.106 Uiso 1 1 calc R
F4 F 0.56888(15) 0.7005(3) 0.5345(3) 0.1584(13) Uani 1 1 d .
C1 C 0.3543(2) 0.4949(3) 0.3172(3) 0.1019(13) Uani 1 1 d .
H1 H 0.3289 0.4824 0.3699 0.122 Uiso 1 1 calc R
F6 F 0.52750(16) 0.75976(19) 0.6651(3) 0.1505(12) Uani 1 1 d .
C18 C 0.24958(19) 0.7387(3) 0.6939(4) 0.0998(12) Uani 1 1 d .
H18 H 0.2276 0.7275 0.7533 0.120 Uiso 1 1 calc R
C15 C 0.31513(19) 0.7695(3) 0.5210(4) 0.0941(11) Uani 1 1 d .
H15 H 0.3374 0.7805 0.4620 0.113 Uiso 1 1 calc R
C8 C 0.4631(2) 0.7309(2) 0.4669(4) 0.0919(11) Uani 1 1 d .
C17 C 0.25263(19) 0.8160(3) 0.6548(4) 0.1002(13) Uani 1 1 d .
H17 H 0.2321 0.8572 0.6856 0.120 Uiso 1 1 calc R
C5 C 0.42260(19) 0.5817(3) 0.2513(4) 0.1005(12) Uani 1 1 d .
H5 H 0.4452 0.6294 0.2595 0.121 Uiso 1 1 calc R
C4 C 0.4277(2) 0.5276(4) 0.1604(4) 0.1200(16) Uani 1 1 d .
H4 H 0.4529 0.5394 0.1070 0.144 Uiso 1 1 calc R
C16 C 0.2863(2) 0.8326(3) 0.5694(4) 0.1056(13) Uani 1 1 d .
H16 H 0.2899 0.8855 0.5438 0.127 Uiso 1 1 calc R
C2 C 0.3606(3) 0.4404(3) 0.2268(4) 0.1274(17) Uani 1 1 d .
H2 H 0.3399 0.3913 0.2202 0.153 Uiso 1 1 calc R
F5 F 0.5423(2) 0.8246(2) 0.5124(4) 0.225(2) Uani 1 1 d .
C3 C 0.3963(3) 0.4577(4) 0.1485(4) 0.1176(17) Uani 1 1 d .
H3 H 0.3993 0.4214 0.0863 0.141 Uiso 1 1 calc R
C7 C 0.5268(3) 0.7551(3) 0.5463(6) 0.1278(18) Uani 1 1 d .
N2 N 0.13221(12) 0.45607(17) 0.7346(2) 0.0720(7) Uani 1 1 d .
N1 N 0.07383(13) 0.34987(19) 0.5500(3) 0.0810(8) Uani 1 1 d .
O2 O 0.20678(14) 0.54920(18) 0.7942(3) 0.1040(9) Uani 1 1 d .
C37 C 0.17017(15) 0.4065(2) 0.6697(3) 0.0742(9) Uani 1 1 d .
H37 H 0.2049 0.4401 0.6604 0.089 Uiso 1 1 calc R
C38 C 0.13359(15) 0.3872(2) 0.5424(3) 0.0804(10) Uani 1 1 d .
H38 H 0.1566 0.3460 0.5084 0.097 Uiso 1 1 calc R
F9 F 0.06128(15) 0.59371(17) 0.7751(3) 0.1371(10) Uani 1 1 d .
C36 C 0.03819(16) 0.4017(3) 0.6165(3) 0.0853(10) Uani 1 1 d .
H36A H 0.0282 0.4524 0.5728 0.102 Uiso 1 1 calc R
H36B H 0.0001 0.3750 0.6204 0.102 Uiso 1 1 calc R
C35 C 0.07450(16) 0.4172(2) 0.7415(3) 0.0817(10) Uani 1 1 d .
H35A H 0.0517 0.4521 0.7850 0.098 Uiso 1 1 calc R
H35B H 0.0828 0.3668 0.7865 0.098 Uiso 1 1 calc R
C33 C 0.15582(19) 0.5241(2) 0.7905(3) 0.0819(10) Uani 1 1 d .
C25 C 0.12492(15) 0.4605(3) 0.4528(3) 0.0781(10) Uani 1 1 d .
C28 C 0.19718(16) 0.3322(2) 0.7490(3) 0.0799(10) Uani 1 1 d .
C26 C 0.14772(17) 0.5363(3) 0.4800(4) 0.0907(11) Uani 1 1 d .
H26 H 0.1684 0.5490 0.5600 0.109 Uiso 1 1 calc R
F10 F -0.05083(15) 0.2867(3) 0.4555(3) 0.1698(14) Uani 1 1 d .
C39 C 0.0572(2) 0.2803(3) 0.4930(4) 0.0967(12) Uani 1 1 d .
F12 F -0.00529(18) 0.2328(2) 0.6231(4) 0.1616(13) Uani 1 1 d .
C27 C 0.2304(2) 0.3474(3) 0.8664(4) 0.1039(13) Uani 1 1 d .
H27 H 0.2341 0.4002 0.8956 0.125 Uiso 1 1 calc R
O1 O 0.08663(17) 0.2440(2) 0.4303(3) 0.1343(12) Uani 1 1 d .
F7 F 0.10023(19) 0.5400(3) 0.9461(3) 0.1762(16) Uani 1 1 d .
C31 C 0.2528(3) 0.2093(4) 0.9020(6) 0.1245(19) Uani 1 1 d .
H31 H 0.2717 0.1684 0.9545 0.149 Uiso 1 1 calc R
F8 F 0.14093(18) 0.6446(2) 0.8911(4) 0.1890(17) Uani 1 1 d .
C29 C 0.19213(19) 0.2549(3) 0.7095(4) 0.1022(13) Uani 1 1 d .
H29 H 0.1699 0.2435 0.6300 0.123 Uiso 1 1 calc R
C34 C 0.1128(3) 0.5743(3) 0.8525(5) 0.1163(15) Uani 1 1 d .
C21 C 0.1400(2) 0.5948(3) 0.3875(5) 0.1154(15) Uani 1 1 d .
H21 H 0.1553 0.6467 0.4063 0.138 Uiso 1 1 calc R
C22 C 0.1103(2) 0.5766(5) 0.2704(5) 0.128(2) Uani 1 1 d .
H22 H 0.1065 0.6152 0.2084 0.153 Uiso 1 1 calc R
C24 C 0.0933(2) 0.4447(3) 0.3326(4) 0.1094(14) Uani 1 1 d .
H24 H 0.0765 0.3938 0.3117 0.131 Uiso 1 1 calc R
C32 C 0.2583(2) 0.2862(4) 0.9411(5) 0.1273(18) Uani 1 1 d .
H32 H 0.2813 0.2980 1.0198 0.153 Uiso 1 1 calc R
C23 C 0.0867(3) 0.5038(5) 0.2447(4) 0.138(2) Uani 1 1 d .
H23 H 0.0651 0.4924 0.1648 0.165 Uiso 1 1 calc R
C40 C -0.0027(3) 0.2422(4) 0.5057(6) 0.1313(18) Uani 1 1 d .
F11 F -0.0095(2) 0.1711(2) 0.4551(5) 0.215(2) Uani 1 1 d .
C30 C 0.2203(3) 0.1901(3) 0.7875(7) 0.1237(17) Uani 1 1 d .
H30 H 0.2164 0.1367 0.7605 0.148 Uiso 1 1 calc R

loop_
_atom_site_aniso_label
_atom_site_aniso_U_11
_atom_site_aniso_U_22
_atom_site_aniso_U_33
_atom_site_aniso_U_23
_atom_site_aniso_U_13
_atom_site_aniso_U_12
O4 0.0652(14) 0.0828(15) 0.0991(17) -0.0114(13) 0.0241(13) -0.0164(12)
N3 0.0683(15) 0.0737(16) 0.0549(13) 0.0053(12) 0.0022(11) -0.0085(13)
N4 0.0769(17) 0.0826(19) 0.0685(16) 0.0147(14) 0.0148(13) -0.0125(15)
C13 0.072(2) 0.066(2) 0.0694(19) 0.0009(15) 0.0269(17) -0.0072(16)
F2 0.126(2) 0.1111(19) 0.189(3) 0.0592(19) 0.036(2) -0.0261(16)
C20 0.0672(19) 0.080(2) 0.0653(19) -0.0091(17) -0.0021(16) 0.0105(16)
F3 0.0909(16) 0.1009(16) 0.147(2) 0.0307(14) 0.0271(15) 0.0131(13)
C11 0.079(2) 0.086(2) 0.0591(17) 0.0124(16) 0.0081(16) 0.0036(18)
C12 0.0687(19) 0.082(2) 0.0609(17) 0.0044(16) 0.0049(15) -0.0038(16)
F1 0.177(3) 0.157(2) 0.0736(15) 0.0314(16) 0.0238(16) 0.002(2)
C10 0.076(2) 0.081(2) 0.0635(18) 0.0042(16) 0.0023(16) -0.0087(17)
C14 0.094(3) 0.085(3) 0.099(3) 0.020(2) 0.029(2) -0.012(2)
O3 0.167(3) 0.106(2) 0.128(2) 0.047(2) 0.045(2) -0.016(2)
C6 0.076(2) 0.102(3) 0.0503(16) 0.0001(17) 0.0076(15) 0.012(2)
C9 0.0651(19) 0.085(2) 0.078(2) 0.0030(18) 0.0055(16) -0.0100(17)
C19 0.083(2) 0.097(3) 0.087(2) -0.007(2) 0.022(2) 0.004(2)
F4 0.103(2) 0.212(4) 0.173(3) -0.029(3) 0.056(2) -0.044(2)
C1 0.117(3) 0.124(3) 0.070(2) -0.019(2) 0.033(2) -0.016(3)
F6 0.180(3) 0.145(2) 0.125(2) -0.0411(19) 0.033(2) -0.056(2)
C18 0.084(3) 0.118(4) 0.099(3) -0.018(3) 0.023(2) 0.011(2)
C15 0.096(3) 0.100(3) 0.085(2) 0.007(2) 0.019(2) 0.018(2)
C8 0.116(3) 0.082(3) 0.087(3) 0.011(2) 0.044(2) -0.017(2)
C17 0.080(3) 0.113(4) 0.100(3) -0.023(3) 0.006(2) 0.026(2)
C5 0.093(3) 0.133(4) 0.079(2) -0.002(2) 0.027(2) 0.004(2)
C4 0.102(3) 0.180(5) 0.084(3) -0.018(3) 0.032(2) 0.009(3)
C16 0.108(3) 0.084(3) 0.115(3) 0.007(2) 0.008(3) 0.023(2)
C2 0.161(5) 0.131(4) 0.094(3) -0.044(3) 0.035(3) -0.015(3)
F5 0.253(5) 0.175(3) 0.237(4) 0.036(3) 0.038(4) -0.137(4)
C3 0.125(4) 0.155(5) 0.073(3) -0.037(3) 0.022(3) 0.022(4)
C7 0.138(5) 0.112(4) 0.142(5) 0.008(3) 0.050(4) -0.061(4)
N2 0.0695(16) 0.0812(18) 0.0717(16) -0.0066(14) 0.0296(13) -0.0052(14)
N1 0.0694(17) 0.102(2) 0.0774(17) -0.0220(16) 0.0290(14) -0.0134(16)
O2 0.098(2) 0.111(2) 0.1015(19) -0.0185(16) 0.0216(16) -0.0313(17)
C37 0.0626(18) 0.092(2) 0.074(2) 0.0005(18) 0.0276(16) 0.0010(17)
C38 0.068(2) 0.106(3) 0.073(2) -0.0043(19) 0.0293(17) 0.0018(19)
F9 0.122(2) 0.117(2) 0.170(3) -0.0338(18) 0.029(2) 0.0221(17)
C36 0.0637(19) 0.112(3) 0.087(2) 0.001(2) 0.0316(18) 0.0005(19)
C35 0.078(2) 0.094(3) 0.084(2) 0.0014(19) 0.0396(19) 0.0014(18)
C33 0.088(3) 0.089(3) 0.067(2) -0.0121(18) 0.0157(18) -0.009(2)
C25 0.0594(18) 0.114(3) 0.067(2) 0.0244(19) 0.0290(16) 0.0143(19)
C28 0.070(2) 0.092(3) 0.088(2) 0.023(2) 0.0379(19) 0.0162(19)
C26 0.077(2) 0.125(3) 0.073(2) 0.026(2) 0.0221(18) 0.001(2)
F10 0.098(2) 0.243(4) 0.154(3) -0.024(3) -0.0001(19) -0.042(2)
C39 0.098(3) 0.102(3) 0.090(3) -0.026(2) 0.022(2) -0.026(2)
F12 0.177(3) 0.155(3) 0.165(3) 0.010(2) 0.065(2) -0.060(2)
C27 0.095(3) 0.119(3) 0.097(3) 0.029(3) 0.020(2) 0.011(2)
O1 0.138(3) 0.133(3) 0.141(3) -0.071(2) 0.051(2) -0.022(2)
F7 0.214(4) 0.240(4) 0.0942(19) -0.020(2) 0.077(2) 0.031(3)
C31 0.105(4) 0.132(5) 0.151(5) 0.066(4) 0.058(4) 0.041(3)
F8 0.167(3) 0.158(3) 0.238(4) -0.119(3) 0.039(3) -0.015(2)
C29 0.085(3) 0.120(4) 0.108(3) 0.013(3) 0.036(2) 0.022(2)
C34 0.126(4) 0.112(4) 0.106(3) -0.046(3) 0.015(3) 0.001(3)
C21 0.089(3) 0.133(4) 0.130(4) 0.058(3) 0.038(3) 0.008(3)
C22 0.083(3) 0.200(6) 0.104(4) 0.081(4) 0.030(3) 0.017(3)
C24 0.101(3) 0.159(4) 0.071(2) 0.008(3) 0.027(2) -0.002(3)
C32 0.105(3) 0.165(5) 0.108(3) 0.052(4) 0.017(3) 0.023(4)
C23 0.098(4) 0.251(8) 0.065(3) 0.036(4) 0.021(2) 0.003(4)
C40 0.130(5) 0.129(4) 0.126(4) -0.036(4) 0.010(4) -0.040(4)
F11 0.196(4) 0.171(3) 0.286(5) -0.115(4) 0.069(4) -0.095(3)
C30 0.110(4) 0.104(4) 0.172(5) 0.022(4) 0.061(4) 0.029(3)

loop_
_atom_type_symbol
_atom_type_description
_atom_type_scat_dispersion_real
_atom_type_scat_dispersion_imag
_atom_type_scat_source
C C 0.0033 0.0016 'International Tables Vol C Tables 4.2.6.8 and 6.1.1.4'
H H 0.0000 0.0000 'International Tables Vol C Tables 4.2.6.8 and 6.1.1.4'
N N 0.0061 0.0033 'International Tables Vol C Tables 4.2.6.8 and 6.1.1.4'
O O 0.0106 0.0060 'International Tables Vol C Tables 4.2.6.8 and 6.1.1.4'
F F 0.0171 0.0103 'International Tables Vol C Tables 4.2.6.8 and 6.1.1.4'

loop_
_geom_angle_atom_site_label_1
_geom_angle_atom_site_label_2
_geom_angle_atom_site_label_3
_geom_angle
C13 N3 C12 119.6(3)
C13 N3 C10 126.8(3)
C12 N3 C10 113.5(2)
C8 N4 C9 127.4(3)
C8 N4 C11 119.6(3)
C9 N4 C11 113.0(3)
O4 C13 N3 124.4(3)
O4 C13 C14 117.9(3)
N3 C13 C14 117.7(3)
C19 C20 C15 118.0(3)
C19 C20 C12 117.6(3)
C15 C20 C12 124.2(3)
N4 C11 C12 109.6(2)
N4 C11 C6 111.2(3)
C12 C11 C6 115.1(3)
N4 C11 H11 106.8
C12 C11 H11 106.8
C6 C11 H11 106.8
N3 C12 C11 109.0(3)
N3 C12 C20 111.6(2)
C11 C12 C20 115.3(3)
N3 C12 H12 106.8
C11 C12 H12 106.8
C20 C12 H12 106.8
N3 C10 C9 108.7(3)
N3 C10 H10A 109.9
C9 C10 H10A 109.9
N3 C10 H10B 109.9
C9 C10 H10B 109.9
H10A C10 H10B 108.3
F1 C14 F2 107.2(3)
F1 C14 F3 106.8(4)
F2 C14 F3 106.7(4)
F1 C14 C13 113.1(3)
F2 C14 C13 110.0(3)
F3 C14 C13 112.7(3)
C1 C6 C5 117.2(4)
C1 C6 C11 125.8(3)
C5 C6 C11 117.0(4)
N4 C9 C10 109.4(3)
N4 C9 H9A 109.8
C10 C9 H9A 109.8
N4 C9 H9B 109.8
C10 C9 H9B 109.8
H9A C9 H9B 108.2
C18 C19 C20 121.3(4)
C18 C19 H19 119.3
C20 C19 H19 119.3
C6 C1 C2 120.8(4)
C6 C1 H1 119.6
C2 C1 H1 119.6
C17 C18 C19 121.3(4)
C17 C18 H18 119.3
C19 C18 H18 119.3
C20 C15 C16 120.5(4)
C20 C15 H15 119.8
C16 C15 H15 119.8
O3 C8 N4 125.6(4)
O3 C8 C7 116.8(4)
N4 C8 C7 117.6(4)
C18 C17 C16 119.2(4)
C18 C17 H17 120.4
C16 C17 H17 120.4
C6 C5 C4 121.5(5)
C6 C5 H5 119.2
C4 C5 H5 119.2
C3 C4 C5 120.2(5)
C3 C4 H4 119.9
C5 C4 H4 119.9
C17 C16 C15 119.6(4)
C17 C16 H16 120.2
C15 C16 H16 120.2
C3 C2 C1 120.7(5)
C3 C2 H2 119.7
C1 C2 H2 119.7
C2 C3 C4 119.6(4)
C2 C3 H3 120.2
C4 C3 H3 120.2
F5 C7 F6 107.5(5)
F5 C7 F4 109.4(5)
F6 C7 F4 107.0(5)
F5 C7 C8 109.9(5)
F6 C7 C8 112.6(4)
F4 C7 C8 110.3(5)
C33 N2 C35 127.3(3)
C33 N2 C37 119.0(3)
C35 N2 C37 113.3(3)
C39 N1 C36 128.1(3)
C39 N1 C38 119.2(3)
C36 N1 C38 112.5(3)
N2 C37 C38 109.3(3)
N2 C37 C28 110.6(3)
C38 C37 C28 115.2(3)
N2 C37 H37 107.1
C38 C37 H37 107.1
C28 C37 H37 107.1
N1 C38 C37 109.6(3)
N1 C38 C25 112.2(3)
C37 C38 C25 113.7(3)
N1 C38 H38 107.0
C37 C38 H38 107.0
C25 C38 H38 107.0
C35 C36 N1 109.4(3)
C35 C36 H36A 109.8
N1 C36 H36A 109.8
C35 C36 H36B 109.8
N1 C36 H36B 109.8
H36A C36 H36B 108.2
N2 C35 C36 109.3(3)
N2 C35 H35A 109.8
C36 C35 H35A 109.8
N2 C35 H35B 109.8
C36 C35 H35B 109.8
H35A C35 H35B 108.3
O2 C33 N2 125.2(4)
O2 C33 C34 118.7(4)
N2 C33 C34 116.1(4)
C26 C25 C24 118.0(4)
C26 C25 C38 126.2(3)
C24 C25 C38 115.7(4)
C29 C28 C27 118.2(4)
C29 C28 C37 124.9(4)
C27 C28 C37 116.9(4)
C25 C26 C21 119.9(4)
C25 C26 H26 120.1
C21 C26 H26 120.1
O1 C39 N1 124.8(4)
O1 C39 C40 117.0(4)
N1 C39 C40 118.2(4)
C32 C27 C28 121.1(5)
C32 C27 H27 119.4
C28 C27 H27 119.4
C32 C31 C30 121.2(5)
C32 C31 H31 119.4
C30 C31 H31 119.4
C28 C29 C30 121.3(5)
C28 C29 H29 119.3
C30 C29 H29 119.3
F7 C34 F9 108.7(5)
F7 C34 F8 107.4(4)
F9 C34 F8 106.0(5)
F7 C34 C33 113.8(5)
F9 C34 C33 112.3(4)
F8 C34 C33 108.3(4)
C22 C21 C26 120.5(5)
C22 C21 H21 119.8
C26 C21 H21 119.8
C23 C22 C21 119.6(5)
C23 C22 H22 120.2
C21 C22 H22 120.2
C23 C24 C25 120.2(5)
C23 C24 H24 119.9
C25 C24 H24 119.9
C31 C32 C27 120.7(6)
C31 C32 H32 119.7
C27 C32 H32 119.7
C22 C23 C24 121.7(5)
C22 C23 H23 119.1
C24 C23 H23 119.1
F11 C40 F10 108.6(5)
F11 C40 F12 107.1(6)
F10 C40 F12 105.4(6)
F11 C40 C39 110.7(5)
F10 C40 C39 112.4(5)
F12 C40 C39 112.3(4)
C31 C30 C29 117.5(5)
C31 C30 H30 121.2
C29 C30 H30 121.2

loop_
_geom_bond_atom_site_label_1
_geom_bond_atom_site_label_2
_geom_bond_distance
O4 C13 1.217(4)
N3 C13 1.342(4)
N3 C12 1.469(4)
N3 C10 1.471(4)
N4 C8 1.333(4)
N4 C9 1.462(4)
N4 C11 1.492(4)
C13 C14 1.518(5)
F2 C14 1.322(4)
C20 C19 1.365(5)
C20 C15 1.386(5)
C20 C12 1.544(5)
F3 C14 1.323(5)
C11 C12 1.517(5)
C11 C6 1.531(5)
C11 H11 0.9800
C12 H12 0.9800
F1 C14 1.313(5)
C10 C9 1.477(5)
C10 H10A 0.9700
C10 H10B 0.9700
O3 C8 1.190(5)
C6 C1 1.365(5)
C6 C5 1.370(5)
C9 H9A 0.9700
C9 H9B 0.9700
C19 C18 1.364(6)
C19 H19 0.9300
F4 C7 1.333(7)
C1 C2 1.384(6)
C1 H1 0.9300
F6 C7 1.323(6)
C18 C17 1.357(6)
C18 H18 0.9300
C15 C16 1.399(6)
C15 H15 0.9300
C8 C7 1.547(7)
C17 C16 1.371(6)
C17 H17 0.9300
C5 C4 1.377(6)
C5 H5 0.9300
C4 C3 1.343(7)
C4 H4 0.9300
C16 H16 0.9300
C2 C3 1.343(7)
C2 H2 0.9300
F5 C7 1.282(5)
C3 H3 0.9300
N2 C33 1.335(5)
N2 C35 1.460(4)
N2 C37 1.483(4)
N1 C39 1.326(5)
N1 C36 1.481(4)
N1 C38 1.493(4)
O2 C33 1.206(4)
C37 C38 1.500(5)
C37 C28 1.553(5)
C37 H37 0.9800
C38 C25 1.554(5)
C38 H38 0.9800
F9 C34 1.311(6)
C36 C35 1.465(5)
C36 H36A 0.9700
C36 H36B 0.9700
C35 H35A 0.9700
C35 H35B 0.9700
C33 C34 1.550(6)
C25 C26 1.361(6)
C25 C24 1.389(5)
C28 C29 1.347(6)
C28 C27 1.371(6)
C26 C21 1.396(6)
C26 H26 0.9300
F10 C40 1.319(7)
C39 O1 1.222(5)
C39 C40 1.516(7)
F12 C40 1.331(6)
C27 C32 1.366(7)
C27 H27 0.9300
F7 C34 1.274(6)
C31 C32 1.341(8)
C31 C30 1.353(8)
C31 H31 0.9300
F8 C34 1.344(6)
C29 C30 1.432(7)
C29 H29 0.9300
C21 C22 1.355(8)
C21 H21 0.9300
C22 C23 1.320(8)
C22 H22 0.9300
C24 C23 1.367(7)
C24 H24 0.9300
C32 H32 0.9300
C23 H23 0.9300
C40 F11 1.298(6)
C30 H30 0.9300
